data_2010637
loop_
_publ_author_name
'\"Ozbey, S\"uheyla'
'Ulusoy, Nuray'
'Kendi, Engin'

_publ_section_title
;3-(2-Furyl)-6-(4-methylphenyl)-7<i>H</i>-1,2,4-triazolo[3,4-<i>b</i>][1,3,4]thiadiazine
 and its 6-phenyl analogue
;
_journal_issue 2
_journal_name_full 'Acta Crystallographica Section C'
_journal_page_first 222
_journal_page_last 224
_journal_paper_doi 10.1107/S0108270199014079
_journal_volume 56
_journal_year 2000
_chemical_formula_moiety 'C14 H10 N4 O1 S1'
_chemical_formula_sum 'C14 H10 N4 O S'
_chemical_formula_weight 282.33
_space_group_IT_number 14
_symmetry_cell_setting monoclinic
_symmetry_space_group_name_Hall '-P 2ybc'
_symmetry_space_group_name_H-M 'P 1 21/c 1'
_atom_type_scat_source IntTabIV
_cell_angle_alpha 90
_cell_angle_beta 97.400(10)
_cell_angle_gamma 90
_cell_formula_units_Z 4
_cell_length_a 8.799(2)
_cell_length_b 9.3020(10)
_cell_length_c 15.54370(10)
_cell_measurement_reflns_used 25
_cell_measurement_temperature 295
_cell_measurement_theta_max 18.19
_cell_measurement_theta_min 9.84
_cell_volume 1261.6(3)
_computing_cell_refinement 'CAD-4 EXPRESS'
_computing_data_collection 'CAD-4 EXPRESS (Enraf-Nonius, 1993)'
_computing_data_reduction 'MolEN (Fair, 1990)'
_computing_molecular_graphics 'ORTEPII (Johnson, 1976)'
_computing_publication_material 'MolEN and PLATON (Spek, 1990)'
_computing_structure_refinement MolEN
_computing_structure_solution MolEN
_diffrn_measurement_device 'Enraf-Nonius CAD-4'
_diffrn_measurement_method \w/2\q
_diffrn_radiation_type MoK\a
_diffrn_radiation_wavelength .71073
_diffrn_reflns_av_R_equivalents .018
_diffrn_reflns_limit_h_max 0
_diffrn_reflns_limit_h_min -10
_diffrn_reflns_limit_k_max 0
_diffrn_reflns_limit_k_min -11
_diffrn_reflns_limit_l_max 19
_diffrn_reflns_limit_l_min -19
_diffrn_reflns_number 2893
_diffrn_reflns_theta_max 26.3
_diffrn_standards_decay_% .6
_diffrn_standards_interval_time 120
_diffrn_standards_number 3
_exptl_absorpt_coefficient_mu .257
_exptl_absorpt_correction_T_max 1.00
_exptl_absorpt_correction_T_min .932
_exptl_absorpt_correction_type empirical
_exptl_absorpt_process_details 'via \y scans (Fair, 1990)'
_exptl_crystal_colour yellow
_exptl_crystal_density_diffrn 1.49
_exptl_crystal_density_method 'not measured'
_exptl_crystal_description prismatic
_exptl_crystal_size_max .60
_exptl_crystal_size_mid .42
_exptl_crystal_size_min .18
_refine_diff_density_max .185
_refine_diff_density_min -.294
_refine_ls_extinction_method none
_refine_ls_goodness_of_fit_ref .74
_refine_ls_hydrogen_treatment constr
_refine_ls_number_parameters 181
_refine_ls_number_reflns 1986
_refine_ls_R_factor_gt .037
_refine_ls_shift/su_max <0.001
_refine_ls_structure_factor_coef F
_refine_ls_weighting_details 'w = 1/[\s(F^2^) + (0.02F)^2^ + 1]'
_refine_ls_weighting_scheme calc
_refine_ls_wR_factor_ref .042
_reflns_number_gt 1986
_reflns_number_total 2546
_reflns_threshold_expression I>2\s(I)
_cod_data_source_file ka1344.cif
_cod_data_source_block II
_cod_depositor_comments
;
The following automatic conversions were performed:

'_refine_ls_weighting_scheme' value 'w = 1/[\s(F^2^) + (0.02F)^2^ +
1]' was changed to 'calc'. New tag '_refine_ls_weighting_details' was
created. The value of the new tag was set to 'w = 1/[\s(F^2^) +
(0.02F)^2^ + 1]'.

Automatic conversion script
Id: cif_fix_values 3143 2015-03-26 13:38:13Z robertas 
;
_cod_original_cell_volume 1261.6(2)
_cod_original_sg_symbol_H-M 'P 21/c'
_cod_original_formula_sum 'C14 H10 N4 O1 S1'
_cod_database_code 2010637
_cod_database_fobs_code 2010637

loop_
_symmetry_equiv_pos_as_xyz
x,y,z
-x,-y,-z
-x,y+1/2,-z+1/2
x,-y+1/2,z+1/2

loop_
_atom_site_aniso_label
_atom_site_aniso_U_11
_atom_site_aniso_U_22
_atom_site_aniso_U_33
_atom_site_aniso_U_12
_atom_site_aniso_U_13
_atom_site_aniso_U_23
_atom_site_aniso_type_symbol
S1 .0625(3) .0603(3) .0352(2) -.0072(3) .0092(2) -.0008(3) S
O1 .0462(7) .0660(10) .0580(8) -.0227(7) .0033(7) -.0066(8) O
N1 .0495(9) .0424(9) .0463(9) -.0038(8) -.0062(8) -.0037(8) N
N2 .0600(10) .0480(10) .0398(9) -.0036(9) -.0049(8) -.0061(8) N
N3 .0363(7) .0355(8) .0346(7) -.0019(7) -.0017(6) -.0012(7) N
N4 .0362(7) .0371(8) .0337(7) -.0034(7) -.0010(6) -.0012(7) N
C1 .0350(8) .0339(9) .0358(8) .0023(8) .0056(7) -.0005(8) C
C2 .0470(10) .0400(10) .0404(9) -.0023(9) .0030(8) .0050(9) C
C3 .0490(10) .0410(10) .0358(9) .0030(9) -.0001(8) -.0016(9) C
C4 .0353(9) .0290(9) .0460(10) .0011(8) -.0033(8) -.0027(8) C
C5 .0349(9) .0284(9) .0490(10) -.0024(8) .0005(8) .0002(8) C
C6 .0450(10) .0580(10) .0460(10) -.0160(10) -.0022(9) .0030(10) C
C7 .0510(10) .0590(10) .0470(10) -.0110(10) .0048(9) .0050(10) C
C8 .0540(10) .0630(10) .0590(10) -.0160(10) .0130(10) .0020(10) C
C9 .0345(8) .0341(9) .0373(8) -.0018(8) .0072(7) -.0031(8) C
C10 .0520(10) .0400(10) .0450(10) -.0090(10) -.0027(9) .0041(9) C
C11 .0580(10) .0510(10) .0460(10) -.0050(10) -.0050(10) .0030(10) C
C12 .0410(10) .0580(10) .0470(10) -.0060(10) .0020(9) -.0140(10) C
C13 .0510(10) .0370(10) .0660(10) -.0090(10) .0060(10) -.0110(10) C
C14 .0470(10) .0320(10) .0520(10) .0003(9) .0066(9) -.0002(9) C

loop_
_atom_site_label
_atom_site_fract_x
_atom_site_fract_y
_atom_site_fract_z
_atom_site_U_iso_or_equiv
_atom_site_thermal_displace_type
_atom_site_calc_flag
_atom_site_calc_attached_atom
_atom_site_type_symbol
S1 .89590(7) .18735(7) .20244(3) .0524(2) Ueq . . S
O1 1.3414(2) .4792(2) -.02180(10) .0570(5) Ueq . . O
N1 1.2241(2) .4280(2) .13760(10) .0471(5) Ueq . . N
N2 1.1453(2) .3673(2) .20160(10) .0503(6) Ueq . . N
N3 1.0381(2) .2935(2) .07350(10) .0360(4) Ueq . . N
N4 .9291(2) .2432(2) .00780(10) .0361(4) Ueq . . N
C1 .8490(2) .1343(2) .02810(10) .0348(5) Ueq . . C
C2 .8796(2) .0584(2) .11410(10) .0427(6) Ueq . . C
C3 1.0355(2) .2886(2) .16140(10) .0424(6) Ueq . . C
C4 1.1572(2) .3840(2) .06190(10) .0375(5) Ueq . . C
C5 1.2036(2) .4119(2) -.02200(10) .0379(5) Ueq . . C
C6 1.1443(2) .3822(3) -.10370(10) .0504(6) Ueq . . C
C7 1.2492(3) .4328(3) -.1585(2) .0525(6) Ueq . . C
C8 1.3652(3) .4893(3) -.1067(2) .0582(6) Ueq . . C
C9 .7270(2) .0858(2) -.03990(10) .0351(5) Ueq . . C
C10 .6663(2) .1799(2) -.10560(10) .0464(6) Ueq . . C
C11 .5557(3) .1338(3) -.17050(10) .0527(6) Ueq . . C
C12 .5046(2) -.0071(3) -.17250(10) .0490(6) Ueq . . C
C13 .5629(3) -.0999(2) -.1079(2) .0515(6) Ueq . . C
C14 .6721(2) -.0544(2) -.04140(10) .0436(6) Ueq . . C
H6 1.049 .336 -.121 .0646 Uiso . . H
H7 1.238 .428 -.220 .0671 Uiso . . H
H8 1.453 .531 -.126 .0747 Uiso . . H
H10 .703 .276 -.106 .0595 Uiso . . H
H11 .513 .199 -.214 .0684 Uiso . . H
H12 .430 -.039 -.218 .0646 Uiso . . H
H13 .528 -.197 -.109 .0659 Uiso . . H
H14 .710 -.119 .004 .0570 Uiso . . H
H21 .977 .005 .118 .0507 Uiso . . H
H22 .797 -.004 .125 .0709 Uiso . . H

loop_
_geom_angle_atom_site_label_1
_geom_angle_atom_site_label_2
_geom_angle_atom_site_label_3
_geom_angle
_geom_angle_publ_flag
C2 S1 C3 94.10(10) yes
C5 O1 C8 106.1(2) yes
N2 N1 C4 107.8(2) yes
N1 N2 C3 106.8(2) yes
N4 N3 C3 128.6(2) yes
N4 N3 C4 125.1(2) yes
C3 N3 C4 105.2(2) yes
N3 N4 C1 115.40(10) yes
N4 C1 C2 122.8(2) yes
N4 C1 C9 115.6(2) yes
C2 C1 C9 121.5(2) yes
S1 C2 C1 110.40(10) yes
S1 C2 H21 108.0 no
S1 C2 H22 105.0 no
C1 C2 H21 109.9 no
C1 C2 H22 112.3 no
H21 C2 H22 111.1 no
S1 C3 N2 130.1(2) yes
S1 C3 N3 119.30(10) yes
N2 C3 N3 110.6(2) yes
N1 C4 N3 109.6(2) yes
N1 C4 C5 127.6(2) yes
C11 C12 C13 119.3(2) yes
C11 C12 H12 120.4 no
C13 C12 H12 120.3 no
C12 C13 C14 120.8(2) yes
C12 C13 H13 119.5 no
N3 C4 C5 122.7(2) yes
O1 C5 C4 115.9(2) yes
O1 C5 C6 109.5(2) yes
C4 C5 C6 134.5(2) yes
C5 C6 C7 107.3(2) yes
C5 C6 H6 126.2 no
C7 C6 H6 126.5 no
C6 C7 C8 106.1(2) yes
C6 C7 H7 126.9 no
C8 C7 H7 127.0 no
O1 C8 C7 111.0(2) yes
O1 C8 H8 124.6 no
C7 C8 H8 124.5 no
C1 C9 C10 120.3(2) yes
C1 C9 C14 121.2(2) yes
C10 C9 C14 118.5(2) yes
C9 C10 C11 120.5(2) yes
C9 C10 H10 119.5 no
C11 C10 H10 120.0 no
C10 C11 C12 120.5(2) yes
C10 C11 H11 119.8 no
C12 C11 H11 119.7 no
C14 C13 H13 119.6 no
C9 C14 C13 120.3(2) yes
C9 C14 H14 119.6 no
C13 C14 H14 120.1 no

loop_
_geom_bond_atom_site_label_1
_geom_bond_atom_site_label_2
_geom_bond_site_symmetry_1
_geom_bond_site_symmetry_2
_geom_bond_distance
_geom_bond_publ_flag
S1 C2 . . 1.815(2) yes
S1 C3 . . 1.733(2) yes
O1 C5 . . 1.364(2) yes
O1 C8 . . 1.365(3) yes
N1 N2 . . 1.403(3) yes
N1 C4 . . 1.311(2) yes
N2 C3 . . 1.306(3) yes
N3 N4 . . 1.389(2) yes
N3 C3 . . 1.369(2) yes
N3 C4 . . 1.374(2) yes
N4 C1 . . 1.296(3) yes
C1 C2 . . 1.506(3) yes
C1 C9 . . 1.477(2) yes
C2 H21 . . .989 no
C2 H22 . . .960 no
C4 C5 . . 1.439(3) yes
C5 C6 . . 1.338(3) yes
C6 C7 . . 1.415(3) yes
C6 H6 . . .950 no
C7 C8 . . 1.325(3) yes
C7 H7 . . .950 no
C8 H8 . . .950 no
C9 C10 . . 1.397(3) yes
C9 C14 . . 1.390(3) yes
C10 C11 . . 1.377(3) yes
C10 H10 . . .950 no
C11 C12 . . 1.385(3) yes
C11 H11 . . .950 no
C12 C13 . . 1.372(3) yes
C12 H12 . . .950 no
C13 C14 . . 1.384(3) yes
C13 H13 . . .950 no
C14 H14 . . .950 no

loop_
_geom_torsion_atom_site_label_1
_geom_torsion_atom_site_label_2
_geom_torsion_atom_site_label_3
_geom_torsion_atom_site_label_4
_geom_torsion
_geom_torsion_publ_flag
C3 S1 C2 C1 -53.8(2) no
C3 S1 C2 H21 66.4 no
C3 S1 C2 H22 -175.1 no
C2 S1 C3 N2 -151.2(2) no
C2 S1 C3 N3 29.5(2) no
C8 O1 C5 C4 177.5(2) no
C8 O1 C5 C6 -.3(3) no
C5 O1 C8 C7 .5(3) no
C5 O1 C8 H8 -179.4 no
C4 N1 N2 C3 .5(2) no
N2 N1 C4 N3 -1.2(2) no
N2 N1 C4 C5 -176.1(2) no
N1 N2 C3 S1 -179.0(2) no
N1 N2 C3 N3 .4(2) no
C3 N3 N4 C1 -29.2(3) no
C4 N3 N4 C1 164.4(2) no
N4 N3 C3 S1 9.9(3) no
N4 N3 C3 N2 -169.5(2) no
C4 N3 C3 S1 178.40(10) no
C4 N3 C3 N2 -1.0(2) no
N4 N3 C4 N1 170.4(2) no
N4 N3 C4 C5 -14.4(3) no
C3 N3 C4 N1 1.3(2) no
C3 N3 C4 C5 176.6(2) no
N3 N4 C1 C2 -5.1(3) no
N3 N4 C1 C9 176.6(2) no
N4 C1 C2 S1 49.2(2) no
N4 C1 C2 H21 -69.7 no
N4 C1 C2 H22 166.1 no
C9 C1 C2 S1 -132.6(2) no
C9 C1 C2 H21 108.5 no
C9 C1 C2 H22 -15.8 no
N4 C1 C9 C10 -22.8(3) no
N4 C1 C9 C14 155.9(2) no
C2 C1 C9 C10 158.9(2) no
C2 C1 C9 C14 -22.4(3) no
N1 C4 C5 O1 7.3(3) no
N1 C4 C5 C6 -175.5(2) no
N3 C4 C5 O1 -167.0(2) no
N3 C4 C5 C6 10.2(4) no
O1 C5 C6 C7 .1(3) no
O1 C5 C6 H6 -179.7 no
C4 C5 C6 C7 -177.2(2) no
C4 C5 C6 H6 3.0 no
C5 C6 C7 C8 .2(3) no
C5 C6 C7 H7 -179.3 no
H6 C6 C7 C8 -180.0 no
H6 C6 C7 H7 .5 no
C6 C7 C8 O1 -.4(3) no
C6 C7 C8 H8 179.4 no
H7 C7 C8 O1 179.1 no
H7 C7 C8 H8 -1.1 no
C1 C9 C10 C11 178.2(2) no
C1 C9 C10 H10 -1.3 no
C14 C9 C10 C11 -.6(3) no
C14 C9 C10 H10 -179.9 no
C1 C9 C14 C13 -176.9(2) no
C1 C9 C14 H14 3.2 no
C10 C9 C14 C13 1.7(3) no
C10 C9 C14 H14 -178.1 no
C9 C10 C11 C12 -1.1(3) no
C9 C10 C11 H11 178.3 no
H10 C10 C11 C12 178.3 no
H10 C10 C11 H11 -2.3 no
C10 C11 C12 C13 1.5(3) no
C10 C11 C12 H12 -178.4 no
H11 C11 C12 C13 -177.9 no
H11 C11 C12 H12 2.2 no
C11 C12 C13 C14 -.3(3) no
C11 C12 C13 H13 179.8 no
H12 C12 C13 C14 179.6 no
H12 C12 C13 H13 -.3 no
C12 C13 C14 C9 -1.3(3) no
C12 C13 C14 H14 178.5 no
H13 C13 C14 C9 178.6 no
H13 C13 C14 H14 -1.6 no
